data_2203893
loop_
_publ_author_name
'Bjernemose, Jens K.'
'Bond, Andrew D.'

_publ_section_title
;
 <i>N</i>,<i>N</i>-Bis[2-(2-pyridyl)ethyl]hydroxylamine
;
_journal_issue 7
_journal_name_full 'Acta Crystallographica Section E'
_journal_page_first o1143
_journal_page_last o1144
_journal_paper_doi 10.1107/S1600536804013534
_journal_volume 60
_journal_year 2004
_chemical_formula_iupac 'C14 H17 N3 O'
_chemical_formula_moiety 'C14 H17 N3 O'
_chemical_formula_sum 'C14 H17 N3 O'
_chemical_formula_weight 243.31
_chemical_name_systematic
;
 bis(2-{pyridyl-2-yl}ethyl)hydroxylamine
;
_space_group_IT_number 19
_symmetry_cell_setting orthorhombic
_symmetry_space_group_name_Hall 'P 2ac 2ab'
_symmetry_space_group_name_H-M 'P 21 21 21'
_atom_sites_solution_hydrogens geom
_atom_sites_solution_primary direct
_atom_sites_solution_secondary difmap
_cell_angle_alpha 90.00
_cell_angle_beta 90.00
_cell_angle_gamma 90.00
_cell_formula_units_Z 4
_cell_length_a 5.8501(4)
_cell_length_b 14.7210(9)
_cell_length_c 15.2578(10)
_cell_measurement_reflns_used 3638
_cell_measurement_temperature 180(2)
_cell_measurement_theta_max 28.44
_cell_measurement_theta_min 2.67
_cell_volume 1313.99(15)
_computing_cell_refinement 'SAINT (Bruker, 2003)'
_computing_data_collection 'APEX2 (Bruker-Nonius, 2003)'
_computing_data_reduction SAINT
_computing_molecular_graphics SHELXTL
_computing_publication_material SHELXTL
_computing_structure_refinement SHELXTL
_computing_structure_solution 'SHELXTL (Sheldrick, 2000)'
_diffrn_ambient_temperature 180(2)
_diffrn_measured_fraction_theta_full 0.993
_diffrn_measured_fraction_theta_max 0.993
_diffrn_measurement_device_type 'Bruker-Nonius X8APEX-II CCD'
_diffrn_measurement_method 'thin-slice \w and \f scans'
_diffrn_radiation_monochromator graphite
_diffrn_radiation_source 'fine-focus sealed tube'
_diffrn_radiation_type MoK\a
_diffrn_radiation_wavelength 0.7107
_diffrn_reflns_av_R_equivalents 0.0255
_diffrn_reflns_av_sigmaI/netI 0.0200
_diffrn_reflns_limit_h_max 7
_diffrn_reflns_limit_h_min -7
_diffrn_reflns_limit_k_max 19
_diffrn_reflns_limit_k_min -17
_diffrn_reflns_limit_l_max 19
_diffrn_reflns_limit_l_min -20
_diffrn_reflns_number 9849
_diffrn_reflns_theta_full 28.69
_diffrn_reflns_theta_max 28.69
_diffrn_reflns_theta_min 3.73
_diffrn_standards_number 0
_exptl_absorpt_coefficient_mu 0.080
_exptl_absorpt_correction_T_max 0.992
_exptl_absorpt_correction_T_min 0.885
_exptl_absorpt_correction_type multi-scan
_exptl_absorpt_process_details '(SADABS;Sheldrick, 2003)'
_exptl_crystal_colour colourless
_exptl_crystal_density_diffrn 1.230
_exptl_crystal_density_method 'not measured'
_exptl_crystal_description block
_exptl_crystal_F_000 520
_exptl_crystal_size_max 0.40
_exptl_crystal_size_mid 0.30
_exptl_crystal_size_min 0.10
_refine_diff_density_max 0.228
_refine_diff_density_min -0.152
_refine_ls_abs_structure_details
;
 Absolute structure unknown.
 1286 Friedel opposites merged for final refinement.
;
_refine_ls_extinction_method none
_refine_ls_goodness_of_fit_ref 1.064
_refine_ls_hydrogen_treatment mixed
_refine_ls_matrix_type full
_refine_ls_number_parameters 167
_refine_ls_number_reflns 1958
_refine_ls_number_restraints 0
_refine_ls_restrained_S_all 1.064
_refine_ls_R_factor_all 0.0423
_refine_ls_R_factor_gt 0.0340
_refine_ls_shift/su_max 0.000
_refine_ls_shift/su_mean 0.000
_refine_ls_structure_factor_coef Fsqd
_refine_ls_weighting_details 'calc w = 1/[\s^2^(Fo^2^)+(0.0492P)^2^+0.1214P] where P = (Fo^2^+2Fc^2^)/3'
_refine_ls_weighting_scheme calc
_refine_ls_wR_factor_gt 0.0853
_refine_ls_wR_factor_ref 0.0893
_reflns_number_gt 1681
_reflns_number_total 1958
_reflns_threshold_expression I>2\s(I)
_cod_data_source_file dn6145.cif
_cod_data_source_block I
_cod_database_code 2203893
_cod_database_fobs_code 2203893

loop_
_symmetry_equiv_pos_as_xyz
'x, y, z'
'-x+1/2, -y, z+1/2'
'-x, y+1/2, -z+1/2'
'x+1/2, -y+1/2, -z'

loop_
_atom_site_label
_atom_site_fract_x
_atom_site_fract_y
_atom_site_fract_z
_atom_site_U_iso_or_equiv
_atom_site_adp_type
_atom_site_calc_flag
_atom_site_refinement_flags
_atom_site_occupancy
_atom_site_type_symbol
O1 0.7795(2) 0.44983(8) 0.36003(8) 0.0344(3) Uani d . 1 O
H1 0.853(4) 0.4370(16) 0.4101(16) 0.064(7) Uiso d . 1 H
N1 0.5902(2) 0.50545(8) 0.38993(8) 0.0273(3) Uani d . 1 N
N2 1.0828(3) 0.73507(10) 0.33801(10) 0.0416(4) Uani d . 1 N
N3 0.0778(2) 0.39875(9) 0.49638(9) 0.0323(3) Uani d . 1 N
C1 0.6456(3) 0.59867(11) 0.36448(10) 0.0304(3) Uani d . 1 C
H1A 0.5072 0.6370 0.3695 0.036 Uiso calc R 1 H
H1B 0.6962 0.5996 0.3026 0.036 Uiso calc R 1 H
C2 0.8336(3) 0.63726(11) 0.42245(11) 0.0330(3) Uani d . 1 C
H2A 0.7782 0.6402 0.4837 0.040 Uiso calc R 1 H
H2B 0.9672 0.5960 0.4210 0.040 Uiso calc R 1 H
C3 0.9070(3) 0.73032(11) 0.39383(10) 0.0295(3) Uani d . 1 C
C4 0.7995(4) 0.80765(13) 0.42379(14) 0.0505(5) Uani d . 1 C
H4A 0.6752 0.8028 0.4636 0.061 Uiso calc R 1 H
C5 0.8719(5) 0.89218(13) 0.39612(14) 0.0560(6) Uani d . 1 C
H5A 0.8001 0.9458 0.4171 0.067 Uiso calc R 1 H
C6 1.0480(4) 0.89715(12) 0.33820(12) 0.0437(5) Uani d . 1 C
H6A 1.1003 0.9541 0.3169 0.052 Uiso calc R 1 H
C7 1.1478(4) 0.81789(13) 0.31149(12) 0.0478(5) Uani d . 1 C
H7A 1.2716 0.8218 0.2714 0.057 Uiso calc R 1 H
C8 0.3920(3) 0.47228(11) 0.34149(10) 0.0311(3) Uani d . 1 C
H8A 0.4272 0.4723 0.2780 0.037 Uiso calc R 1 H
H8B 0.2614 0.5138 0.3513 0.037 Uiso calc R 1 H
C9 0.3248(3) 0.37632(11) 0.36984(10) 0.0316(3) Uani d . 1 C
H9A 0.1851 0.3578 0.3379 0.038 Uiso calc R 1 H
H9B 0.4486 0.3337 0.3536 0.038 Uiso calc R 1 H
C10 0.2814(3) 0.36960(10) 0.46696(10) 0.0277(3) Uani d . 1 C
C11 0.4456(3) 0.33506(11) 0.52349(11) 0.0323(3) Uani d . 1 C
H11A 0.5889 0.3152 0.5013 0.039 Uiso calc R 1 H
C12 0.3996(3) 0.32966(11) 0.61220(11) 0.0374(4) Uani d . 1 C
H12A 0.5101 0.3058 0.6516 0.045 Uiso calc R 1 H
C13 0.1908(3) 0.35953(12) 0.64252(11) 0.0388(4) Uani d . 1 C
H13A 0.1540 0.3567 0.7031 0.047 Uiso calc R 1 H
C14 0.0371(3) 0.39360(12) 0.58269(12) 0.0378(4) Uani d . 1 C
H14A -0.1062 0.4147 0.6038 0.045 Uiso calc R 1 H

loop_
_atom_site_aniso_label
_atom_site_aniso_U_11
_atom_site_aniso_U_22
_atom_site_aniso_U_33
_atom_site_aniso_U_12
_atom_site_aniso_U_13
_atom_site_aniso_U_23
O1 0.0280(6) 0.0386(6) 0.0365(6) 0.0095(5) 0.0007(5) -0.0023(5)
N1 0.0236(6) 0.0283(6) 0.0301(6) 0.0031(5) -0.0008(5) 0.0010(5)
N2 0.0465(9) 0.0373(7) 0.0410(7) -0.0013(7) 0.0150(7) -0.0011(6)
N3 0.0250(7) 0.0305(7) 0.0415(7) 0.0014(6) -0.0011(6) -0.0014(6)
C1 0.0300(8) 0.0301(7) 0.0311(7) 0.0005(7) -0.0019(7) 0.0049(6)
C2 0.0335(8) 0.0326(8) 0.0330(7) -0.0018(7) -0.0025(7) 0.0033(6)
C3 0.0298(8) 0.0327(8) 0.0260(7) 0.0000(7) -0.0010(6) 0.0009(6)
C4 0.0545(12) 0.0408(9) 0.0561(11) 0.0100(10) 0.0253(10) 0.0061(8)
C5 0.0783(16) 0.0326(9) 0.0570(12) 0.0129(11) 0.0166(12) -0.0005(8)
C6 0.0610(13) 0.0344(8) 0.0357(8) -0.0089(9) -0.0034(9) 0.0047(7)
C7 0.0538(12) 0.0469(10) 0.0426(9) -0.0078(10) 0.0170(9) 0.0044(8)
C8 0.0280(8) 0.0340(8) 0.0314(7) 0.0000(7) -0.0038(6) 0.0036(6)
C9 0.0322(8) 0.0310(8) 0.0318(7) -0.0026(7) -0.0025(7) -0.0013(6)
C10 0.0261(8) 0.0224(7) 0.0346(7) -0.0018(6) -0.0018(6) -0.0003(6)
C11 0.0270(8) 0.0309(8) 0.0389(8) 0.0038(7) 0.0005(7) 0.0021(6)
C12 0.0394(10) 0.0354(9) 0.0374(8) 0.0002(8) -0.0056(8) 0.0058(7)
C13 0.0468(10) 0.0351(8) 0.0345(8) -0.0056(8) 0.0048(8) -0.0010(7)
C14 0.0306(9) 0.0359(8) 0.0468(9) 0.0002(7) 0.0078(8) -0.0057(7)

loop_
_atom_type_symbol
_atom_type_description
_atom_type_scat_dispersion_real
_atom_type_scat_dispersion_imag
_atom_type_scat_source
C C 0.0033 0.0000 'International Tables Vol C Tables 4.2.6.8 and 6.1.1.4'
H H 0.0000 0.0000 'International Tables Vol C Tables 4.2.6.8 and 6.1.1.4'
N N 0.0061 0.0000 'International Tables Vol C Tables 4.2.6.8 and 6.1.1.4'
O O 0.0106 0.0000 'International Tables Vol C Tables 4.2.6.8 and 6.1.1.4'

loop_
_geom_angle_atom_site_label_1
_geom_angle_atom_site_label_2
_geom_angle_atom_site_label_3
_geom_angle
N1 O1 H1 102.6(15)
O1 N1 C8 104.98(11)
O1 N1 C1 106.07(12)
C8 N1 C1 110.83(12)
C3 N2 C7 117.26(15)
C14 N3 C10 117.88(15)
N1 C1 C2 110.86(13)
N1 C1 H1A 109.5
C2 C1 H1A 109.5
N1 C1 H1B 109.5
C2 C1 H1B 109.5
H1A C1 H1B 108.1
C3 C2 C1 112.24(13)
C3 C2 H2A 109.2
C1 C2 H2A 109.2
C3 C2 H2B 109.2
C1 C2 H2B 109.2
H2A C2 H2B 107.9
N2 C3 C4 121.26(15)
N2 C3 C2 116.94(14)
C4 C3 C2 121.80(16)
C3 C4 C5 120.19(18)
C3 C4 H4A 119.9
C5 C4 H4A 119.9
C6 C5 C4 118.67(18)
C6 C5 H5A 120.7
C4 C5 H5A 120.7
C5 C6 C7 118.12(17)
C5 C6 H6A 120.9
C7 C6 H6A 120.9
N2 C7 C6 124.47(18)
N2 C7 H7A 117.8
C6 C7 H7A 117.8
N1 C8 C9 111.72(13)
N1 C8 H8A 109.3
C9 C8 H8A 109.3
N1 C8 H8B 109.3
C9 C8 H8B 109.3
H8A C8 H8B 107.9
C10 C9 C8 112.48(13)
C10 C9 H9A 109.1
C8 C9 H9A 109.1
C10 C9 H9B 109.1
C8 C9 H9B 109.1
H9A C9 H9B 107.8
N3 C10 C11 121.55(15)
N3 C10 C9 117.19(14)
C11 C10 C9 121.26(15)
C12 C11 C10 119.67(16)
C12 C11 H11A 120.2
C10 C11 H11A 120.2
C13 C12 C11 118.88(17)
C13 C12 H12A 120.6
C11 C12 H12A 120.6
C14 C13 C12 118.22(16)
C14 C13 H13A 120.9
C12 C13 H13A 120.9
N3 C14 C13 123.79(17)
N3 C14 H14A 118.1
C13 C14 H14A 118.1

loop_
_geom_bond_atom_site_label_1
_geom_bond_atom_site_label_2
_geom_bond_distance
O1 N1 1.4509(16)
O1 H1 0.90(3)
N1 C8 1.459(2)
N1 C1 1.4625(19)
N2 C3 1.337(2)
N2 C7 1.340(2)
N3 C14 1.341(2)
N3 C10 1.344(2)
C1 C2 1.522(2)
C1 H1A 0.990
C1 H1B 0.990
C2 C3 1.501(2)
C2 H2A 0.990
C2 H2B 0.990
C3 C4 1.379(2)
C4 C5 1.381(3)
C4 H4A 0.950
C5 C6 1.360(3)
C5 H5A 0.950
C6 C7 1.367(3)
C6 H6A 0.950
C7 H7A 0.950
C8 C9 1.529(2)
C8 H8A 0.990
C8 H8B 0.990
C9 C10 1.507(2)
C9 H9A 0.990
C9 H9B 0.990
C10 C11 1.387(2)
C11 C12 1.382(2)
C11 H11A 0.950
C12 C13 1.378(3)
C12 H12A 0.950
C13 C14 1.376(3)
C13 H13A 0.950
C14 H14A 0.950

loop_
_geom_hbond_atom_site_label_D
_geom_hbond_atom_site_label_H
_geom_hbond_atom_site_label_A
_geom_hbond_site_symmetry_A
_geom_hbond_distance_DH
_geom_hbond_distance_HA
_geom_hbond_distance_DA
_geom_hbond_angle_DHA
O1 H1 N3 1_655 0.90(3) 1.94(3) 2.8174(18) 164(2)

loop_
_geom_torsion_atom_site_label_1
_geom_torsion_atom_site_label_2
_geom_torsion_atom_site_label_3
_geom_torsion_atom_site_label_4
_geom_torsion
O1 N1 C1 C2 -73.37(15)
C8 N1 C1 C2 173.21(13)
N1 C1 C2 C3 175.70(13)
C7 N2 C3 C4 -1.0(3)
C7 N2 C3 C2 179.34(17)
C1 C2 C3 N2 -92.35(19)
C1 C2 C3 C4 87.9(2)
N2 C3 C4 C5 0.2(3)
C2 C3 C4 C5 179.9(2)
C3 C4 C5 C6 0.9(4)
C4 C5 C6 C7 -1.2(3)
C3 N2 C7 C6 0.6(3)
C5 C6 C7 N2 0.5(3)
O1 N1 C8 C9 68.29(15)
C1 N1 C8 C9 -177.60(13)
N1 C8 C9 C10 55.69(18)
C14 N3 C10 C11 0.1(2)
C14 N3 C10 C9 -179.69(14)
C8 C9 C10 N3 79.67(18)
C8 C9 C10 C11 -100.08(18)
N3 C10 C11 C12 0.4(2)
C9 C10 C11 C12 -179.81(15)
C10 C11 C12 C13 -0.4(2)
C11 C12 C13 C14 -0.1(3)
C10 N3 C14 C13 -0.6(3)
C12 C13 C14 N3 0.6(3)

loop_
_cod_related_entry_id
_cod_related_entry_database
_cod_related_entry_code
1 ChemSpider 217021
